data_7711242
loop_
_publ_author_name
'Dai, Siyu'
'Liu, Yuqi'
'Mei, Yunjie'
'Hu, Jue'
'Wang, Kaiming'
'Li, Yanghua'
'Jin, Nanhao'
'Wang, Xinying'
'Luo, Huilong'
'Li, Wei'

_publ_section_title
;
 Iron-doped novel Co-based metal-organic frameworks for preparation of
 bifunctional catalysts with amorphous structure for OER/HER in alkaline
 solution
;
_journal_name_full 'Dalton Transactions'
_journal_paper_doi 10.1039/D2DT01837C
_journal_year 2022
_chemical_formula_moiety 'C26 H16 Co N6 O5, 2(C3 H7 N O)'
_chemical_formula_sum 'C32 H30 Co N8 O7'
_chemical_formula_weight 697.57
_space_group_crystal_system monoclinic
_space_group_IT_number 14
_space_group_name_Hall '-P 2ybc'
_space_group_name_H-M_alt 'P 1 21/c 1'
_atom_sites_solution_hydrogens geom
_atom_sites_solution_primary direct
_audit_creation_date 2021-01-20
_audit_creation_method
;
Olex2 1.2
(compiled 2018.05.29 svn.r3508 for OlexSys, GUI svn.r5506)
;
_audit_update_record
;
2022-04-26 deposited with the CCDC.	2022-09-14 downloaded from the CCDC.
;
_cell_angle_alpha 90
_cell_angle_beta 111.414(3)
_cell_angle_gamma 90
_cell_formula_units_Z 4
_cell_length_a 13.942(2)
_cell_length_b 13.1857(19)
_cell_length_c 18.636(3)
_cell_measurement_reflns_used 2423
_cell_measurement_temperature 273(2)
_cell_measurement_theta_max 22.79
_cell_measurement_theta_min 2.20
_cell_volume 3189.4(8)
_computing_cell_refinement 'SAINT v8.34A (Bruker, 2013)'
_computing_data_reduction 'SAINT v8.34A (Bruker, 2013)'
_computing_molecular_graphics 'Olex2 (Dolomanov et al., 2009)'
_computing_publication_material 'Olex2 (Dolomanov et al., 2009)'
_computing_structure_refinement 'ShelXL (Sheldrick, 2015)'
_computing_structure_solution 'ShelXS (Sheldrick, 2008)'
_diffrn_ambient_temperature 273.15
_diffrn_measured_fraction_theta_full 0.999
_diffrn_measured_fraction_theta_max 0.999
_diffrn_measurement_device_type 'CCD area detector'
_diffrn_measurement_method 'phi and omega scans'
_diffrn_radiation_monochromator graphite
_diffrn_radiation_type MoK\a
_diffrn_radiation_wavelength 0.71073
_diffrn_reflns_av_R_equivalents 0.0666
_diffrn_reflns_av_unetI/netI 0.0852
_diffrn_reflns_Laue_measured_fraction_full 0.999
_diffrn_reflns_Laue_measured_fraction_max 0.999
_diffrn_reflns_limit_h_max 16
_diffrn_reflns_limit_h_min -15
_diffrn_reflns_limit_k_max 15
_diffrn_reflns_limit_k_min -15
_diffrn_reflns_limit_l_max 15
_diffrn_reflns_limit_l_min -22
_diffrn_reflns_number 15957
_diffrn_reflns_point_group_measured_fraction_full 0.999
_diffrn_reflns_point_group_measured_fraction_max 0.999
_diffrn_reflns_theta_full 25.008
_diffrn_reflns_theta_max 25.008
_diffrn_reflns_theta_min 1.569
_exptl_absorpt_coefficient_mu 0.600
_exptl_absorpt_correction_T_max 0.7456
_exptl_absorpt_correction_T_min 0.6589
_exptl_absorpt_correction_type none
_exptl_absorpt_process_details
;
SADABS-2014/5 (Bruker,2014/5) was used for absorption correction.
wR2(int) was 0.0871 before and 0.0503 after correction.
The Ratio of minimum to maximum transmission is 0.8837.
The \l/2 correction factor is 0.00150.
;
_exptl_crystal_density_diffrn 1.453
_exptl_crystal_description block
_exptl_crystal_F_000 1444
_exptl_crystal_recrystallization_method 'Re-crystallisation from solvent: DMF'
_exptl_crystal_size_max 0.11
_exptl_crystal_size_mid 0.1
_exptl_crystal_size_min 0.07
_refine_diff_density_max 0.379
_refine_diff_density_min -0.443
_refine_diff_density_rms 0.098
_refine_ls_extinction_method none
_refine_ls_goodness_of_fit_ref 0.991
_refine_ls_hydrogen_treatment constr
_refine_ls_matrix_type full
_refine_ls_number_parameters 485
_refine_ls_number_reflns 5615
_refine_ls_number_restraints 231
_refine_ls_restrained_S_all 0.994
_refine_ls_R_factor_all 0.1098
_refine_ls_R_factor_gt 0.0548
_refine_ls_shift/su_max 0.000
_refine_ls_shift/su_mean 0.000
_refine_ls_structure_factor_coef Fsqd
_refine_ls_weighting_details 'w=1/[\s^2^(Fo^2^)+(0.0773P)^2^] where P=(Fo^2^+2Fc^2^)/3'
_refine_ls_weighting_scheme calc
_refine_ls_wR_factor_gt 0.1224
_refine_ls_wR_factor_ref 0.1534
_reflns_Friedel_coverage 0.000
_reflns_number_gt 3404
_reflns_number_total 5615
_reflns_threshold_expression 'I > 2\s(I)'
_cod_data_source_file d2dt01837c2.cif
_cod_data_source_block ww
_cod_original_cell_volume 3189.5(8)
_cod_database_code 7711242
_shelx_shelxl_version_number 2014/7
_shelx_space_group_comment
;
The symmetry employed for this shelxl refinement is uniquely defined
by the following loop, which should always be used as a source of
symmetry information in preference to the above space-group names.
They are only intended as comments.
;
_shelx_estimated_absorpt_t_max 0.959
_shelx_estimated_absorpt_t_min 0.937
_olex2_refinement_description
;
1. Fixed Uiso
 At 1.2 times of:
  All C(H) groups
 At 1.5 times of:
  All C(H,H,H) groups
2. Restrained distances
 O7-C30
 1.22 with sigma of 0.02
 C30-N8
 1.35 with sigma of 0.02
 N8-C31
 1.43 with sigma of 0.02
 N8-C32
 1.43 with sigma of 0.02
 N8-O7
 2.31 with sigma of 0.02
 C30A-O7A
 1.22 with sigma of 0.02
 N8A-C30A
 1.35 with sigma of 0.02
 C31A-C30A
 2.37 with sigma of 0.02
 N8A-O7A
 2.35 with sigma of 0.02
 C32A-C30A
 2.37 with sigma of 0.02
 N8A-C31A
 1.45 with sigma of 0.02
3. Rigid bond restraints
 N8, C31, C32, O7, C30, O7A, C30A, N8A, C31A, C32A
 with sigma for 1-2 distances of 0.01 and sigma for 1-3 distances of 0.01
4. Uiso/Uaniso restraints and constraints
N8 \\sim C31 \\sim C32 \\sim O7 \\sim C30 \\sim O7A \\sim C30A \\sim N8A \\sim
C31A \\sim C32A: within 2A with sigma of 0.04 and sigma for terminal atoms of
0.08
Uanis(O7) \\sim Ueq, Uanis(N8) \\sim Ueq, Uanis(C31) \\sim Ueq, Uanis(C32)
\\sim Ueq, Uanis(C30) \\sim Ueq, Uanis(O7A) \\sim Ueq, Uanis(C30A) \\sim Ueq,
Uanis(N8A) \\sim Ueq, Uanis(C31A) \\sim Ueq, Uanis(C32A) \\sim Ueq: with sigma
of 0.01 and sigma for terminal atoms of 0.02
5. Others
 Sof(O7A)=Sof(C30A)=Sof(H30A)=Sof(N8A)=Sof(C31A)=Sof(H31D)=Sof(H31E)=Sof(H31F)=
 Sof(C32A)=Sof(H32D)=Sof(H32E)=Sof(H32F)=1-FVAR(1)
 Sof(N8)=Sof(C31)=Sof(H31A)=Sof(H31B)=Sof(H31C)=Sof(C32)=Sof(H32A)=Sof(H32B)=
 Sof(H32C)=Sof(O7)=Sof(C30)=Sof(H30)=FVAR(1)
6.a Aromatic/amide H refined with riding coordinates:
 C13(H13), C17(H17), C19(H19), C12(H12), C16(H16), C24(H24), C7(H7), C9(H9),
 C10(H10), C15(H15), C6(H6), C3(H3), C26(H26), C25(H25), C4(H4), C22(H22),
 C29(H29), C30(H30), C30A(H30A)
6.b Idealised Me refined as rotating group:
 C27(H27A,H27B,H27C), C28(H28A,H28B,H28C), C31(H31A,H31B,H31C), C32(H32A,H32B,
 H32C), C31A(H31D,H31E,H31F), C32A(H32D,H32E,H32F)
;
_olex2_submission_special_instructions 'No special instructions were received'

loop_
_space_group_symop_operation_xyz
'x, y, z'
'-x, y+1/2, -z+1/2'
'-x, -y, -z'
'x, -y-1/2, z-1/2'

loop_
_atom_site_label
_atom_site_type_symbol
_atom_site_fract_x
_atom_site_fract_y
_atom_site_fract_z
_atom_site_U_iso_or_equiv
_atom_site_adp_type
_atom_site_occupancy
_atom_site_site_symmetry_order
_atom_site_calc_flag
_atom_site_refinement_flags_posn
_atom_site_refinement_flags_adp
_atom_site_refinement_flags_occupancy
_atom_site_disorder_assembly
_atom_site_disorder_group
Co1 Co 0.10403(4) 0.02055(4) 0.11310(3) 0.0310(2) Uani 1 1 d . . . . .
O4 O -0.7383(2) 0.5188(2) -0.32051(17) 0.0468(8) Uani 1 1 d . . . . .
O1 O -0.0276(2) 0.09606(19) 0.10256(16) 0.0380(7) Uani 1 1 d . . . . .
N6 N 0.1549(3) -0.8406(2) 0.0742(2) 0.0380(9) Uani 1 1 d . . . . .
O5 O -0.8239(2) 0.4267(2) -0.26760(16) 0.0440(8) Uani 1 1 d . . . . .
O2 O -0.1089(2) 0.0474(2) -0.01739(17) 0.0472(8) Uani 1 1 d . . . . .
N1 N 0.0460(3) -0.1144(2) 0.1479(2) 0.0359(9) Uani 1 1 d . . . . .
C11 C -0.1775(3) 0.1846(3) 0.0290(2) 0.0295(10) Uani 1 1 d . . . . .
C1 C -0.7420(3) 0.4688(3) -0.2640(2) 0.0357(10) Uani 1 1 d . . . . .
O3 O -0.3755(2) 0.4292(2) -0.00287(18) 0.0647(11) Uani 1 1 d . . . . .
C2 C -0.6464(3) 0.4592(3) -0.1941(2) 0.0363(11) Uani 1 1 d . . . . .
C14 C -0.1001(3) 0.1028(3) 0.0384(2) 0.0284(9) Uani 1 1 d . . . . .
C21 C 0.1130(4) -0.5626(3) 0.0836(3) 0.0408(11) Uani 1 1 d . . . . .
C13 C -0.2276(3) 0.3424(3) 0.0712(2) 0.0450(12) Uani 1 1 d . . . . .
H13 H -0.2148 0.3939 0.1076 0.054 Uiso 1 1 calc R . . . .
C20 C 0.0567(4) -0.3934(3) 0.1226(3) 0.0396(11) Uani 1 1 d . . . . .
C17 C -0.0315(4) -0.2889(3) 0.1915(3) 0.0460(12) Uani 1 1 d . . . . .
H17 H -0.0575 -0.3471 0.2059 0.055 Uiso 1 1 calc R . . . .
N3 N 0.0475(4) -0.5644(3) 0.1195(3) 0.0794(16) Uani 1 1 d . . . A 1
C19 C 0.0653(3) -0.2070(3) 0.1274(2) 0.0351(10) Uani 1 1 d . . . . .
H19 H 0.1056 -0.2120 0.0974 0.042 Uiso 1 1 calc R . . . .
C23 C 0.1500(3) -0.6603(3) 0.0645(2) 0.0363(11) Uani 1 1 d . . . . .
C12 C -0.1605(3) 0.2618(3) 0.0829(2) 0.0382(11) Uani 1 1 d . . . . .
H12 H -0.1025 0.2591 0.1280 0.046 Uiso 1 1 calc R . . . .
N2 N 0.0174(4) -0.4768(3) 0.1394(3) 0.0801(16) Uani 1 1 d . . . . .
C18 C 0.0295(3) -0.2955(3) 0.1477(2) 0.0354(10) Uani 1 1 d . . . . .
C16 C -0.0531(4) -0.1943(3) 0.2133(3) 0.0512(13) Uani 1 1 d . . . . .
H16 H -0.0943 -0.1875 0.2426 0.061 Uiso 1 1 calc R . . . .
C24 C 0.2111(4) -0.6637(3) 0.0208(3) 0.0508(13) Uani 1 1 d . . . . .
H24 H 0.2298 -0.6042 0.0024 0.061 Uiso 1 1 calc R . . . .
C7 C -0.5601(4) 0.5145(4) -0.1869(3) 0.0594(14) Uani 1 1 d . . . . .
H7 H -0.5624 0.5603 -0.2255 0.071 Uiso 1 1 calc R . . . .
C8 C -0.3136(3) 0.3454(3) 0.0048(2) 0.0405(11) Uani 1 1 d . . . . .
C9 C -0.3339(3) 0.2690(3) -0.0492(3) 0.0436(12) Uani 1 1 d . . . . .
H9 H -0.3932 0.2708 -0.0934 0.052 Uiso 1 1 calc R . . . .
C5 C -0.4669(4) 0.4358(4) -0.0680(3) 0.0487(13) Uani 1 1 d . . . . .
C10 C -0.2652(3) 0.1898(3) -0.0370(2) 0.0394(11) Uani 1 1 d . . . . .
H10 H -0.2780 0.1388 -0.0738 0.047 Uiso 1 1 calc R . . . .
C15 C -0.0125(4) -0.1102(3) 0.1911(3) 0.0469(12) Uani 1 1 d . . . . .
H15 H -0.0264 -0.0469 0.2069 0.056 Uiso 1 1 calc R . . . .
N4 N 0.1454(4) -0.4791(3) 0.0616(3) 0.0861(17) Uani 1 1 d . . . . .
C6 C -0.4698(4) 0.5038(4) -0.1237(3) 0.0619(15) Uani 1 1 d . . . . .
H6 H -0.4120 0.5423 -0.1194 0.074 Uiso 1 1 calc R . . . .
C3 C -0.6421(4) 0.3930(4) -0.1359(3) 0.0491(13) Uani 1 1 d . . . . .
H3 H -0.7006 0.3564 -0.1390 0.059 Uiso 1 1 calc R . . . .
N5 N 0.1162(4) -0.3930(3) 0.0817(3) 0.0794(16) Uani 1 1 d . . . . .
C26 C 0.2139(4) -0.8417(3) 0.0326(3) 0.0548(14) Uani 1 1 d . . . . .
H26 H 0.2364 -0.9041 0.0215 0.066 Uiso 1 1 calc R . . . .
C25 C 0.2438(4) -0.7556(4) 0.0048(3) 0.0631(15) Uani 1 1 d . . . . .
H25 H 0.2855 -0.7599 -0.0243 0.076 Uiso 1 1 calc R . . . .
C4 C -0.5511(4) 0.3801(4) -0.0724(3) 0.0529(13) Uani 1 1 d . . . . .
H4 H -0.5479 0.3342 -0.0336 0.063 Uiso 1 1 calc R . . . .
C22 C 0.1246(3) -0.7499(3) 0.0898(2) 0.0358(10) Uani 1 1 d . . . . .
H22 H 0.0838 -0.7475 0.1196 0.043 Uiso 1 1 calc R . . . .
O6 O -0.4846(4) -0.1934(5) -0.0623(3) 0.134(2) Uani 1 1 d . . . . .
N7 N -0.5788(5) -0.2120(4) -0.1888(4) 0.0918(17) Uani 1 1 d . . . . .
C29 C -0.5642(6) -0.2101(6) -0.1162(5) 0.116(3) Uani 1 1 d . . . . .
H29 H -0.6218 -0.2231 -0.1037 0.140 Uiso 1 1 calc R . . . .
C27 C -0.6780(7) -0.2305(6) -0.2478(5) 0.159(4) Uani 1 1 d . . . . .
H27A H -0.6731 -0.2869 -0.2789 0.239 Uiso 1 1 calc GR . . . .
H27B H -0.6998 -0.1713 -0.2797 0.239 Uiso 1 1 calc GR . . . .
H27C H -0.7272 -0.2457 -0.2244 0.239 Uiso 1 1 calc GR . . . .
C28 C -0.4905(8) -0.1991(8) -0.2108(6) 0.184(5) Uani 1 1 d . . . . .
H28A H -0.4413 -0.1554 -0.1744 0.276 Uiso 1 1 calc GR . . . .
H28B H -0.5119 -0.1694 -0.2612 0.276 Uiso 1 1 calc GR . . . .
H28C H -0.4594 -0.2639 -0.2114 0.276 Uiso 1 1 calc GR . . . .
N8 N -0.3646(9) -0.0435(8) 0.1481(6) 0.098(3) Uani 0.687(11) 1 d D U P B 2
C31 C -0.4715(11) -0.0706(14) 0.1283(10) 0.167(6) Uani 0.687(11) 1 d D U P B 2
H31A H -0.5144 -0.0145 0.1029 0.250 Uiso 0.687(11) 1 calc GR . P B 2
H31B H -0.4838 -0.0870 0.1744 0.250 Uiso 0.687(11) 1 calc GR . P B 2
H31C H -0.4874 -0.1283 0.0946 0.250 Uiso 0.687(11) 1 calc GR . P B 2
C32 C -0.3303(12) -0.0240(10) 0.0868(9) 0.149(6) Uani 0.687(11) 1 d D U P B 2
H32A H -0.3446 -0.0817 0.0531 0.223 Uiso 0.687(11) 1 calc GR . P B 2
H32B H -0.2575 -0.0114 0.1072 0.223 Uiso 0.687(11) 1 calc GR . P B 2
H32C H -0.3655 0.0343 0.0585 0.223 Uiso 0.687(11) 1 calc GR . P B 2
O7 O -0.2245(11) -0.0176(11) 0.2533(8) 0.221(7) Uani 0.687(11) 1 d D U P B 2
C30 C -0.3097(14) -0.0424(14) 0.2203(10) 0.167(6) Uani 0.687(11) 1 d D U P B 2
H30 H -0.3436 -0.0655 0.2518 0.200 Uiso 0.687(11) 1 calc R . P B 2
O7A O -0.309(3) -0.047(3) 0.2759(13) 0.200(10) Uani 0.313(11) 1 d D U P B 1
C30A C -0.361(3) -0.105(2) 0.2177(16) 0.184(9) Uani 0.313(11) 1 d D U P B 1
H30A H -0.4006 -0.1597 0.2221 0.220 Uiso 0.313(11) 1 calc R . P B 1
N8A N -0.350(2) -0.078(3) 0.1480(14) 0.158(8) Uani 0.313(11) 1 d D U P B 1
C31A C -0.444(3) -0.072(4) 0.0834(17) 0.194(12) Uani 0.313(11) 1 d D U P B 1
H31D H -0.4692 -0.1395 0.0670 0.292 Uiso 0.313(11) 1 calc GR . P B 1
H31E H -0.4327 -0.0375 0.0421 0.292 Uiso 0.313(11) 1 calc GR . P B 1
H31F H -0.4945 -0.0359 0.0975 0.292 Uiso 0.313(11) 1 calc GR . P B 1
C32A C -0.264(2) -0.0014(19) 0.167(2) 0.133(8) Uani 0.313(11) 1 d D U P B 1
H32D H -0.2931 0.0657 0.1571 0.200 Uiso 0.313(11) 1 calc GR . P B 1
H32E H -0.2236 -0.0139 0.1366 0.200 Uiso 0.313(11) 1 calc GR . P B 1
H32F H -0.2218 -0.0070 0.2210 0.200 Uiso 0.313(11) 1 calc GR . P B 1

loop_
_atom_site_aniso_label
_atom_site_aniso_U_11
_atom_site_aniso_U_22
_atom_site_aniso_U_33
_atom_site_aniso_U_23
_atom_site_aniso_U_13
_atom_site_aniso_U_12
Co1 0.0303(3) 0.0177(3) 0.0386(4) -0.0027(3) 0.0048(2) 0.0048(2)
O4 0.0397(18) 0.0459(18) 0.0422(19) 0.0118(16) -0.0001(15) -0.0056(15)
O1 0.0339(17) 0.0329(16) 0.0380(19) 0.0012(13) 0.0024(14) 0.0110(13)
N6 0.045(2) 0.0216(18) 0.047(2) -0.0035(16) 0.0165(19) 0.0042(16)
O5 0.0323(18) 0.0451(18) 0.046(2) 0.0058(15) 0.0046(14) -0.0022(14)
O2 0.0463(19) 0.0420(18) 0.048(2) -0.0144(15) 0.0114(15) 0.0098(14)
N1 0.037(2) 0.0197(18) 0.044(2) -0.0037(15) 0.0060(18) 0.0019(15)
C11 0.026(2) 0.028(2) 0.031(2) -0.0012(18) 0.0060(19) 0.0040(17)
C1 0.032(3) 0.026(2) 0.044(3) 0.000(2) 0.007(2) 0.0050(19)
O3 0.052(2) 0.056(2) 0.058(2) -0.0209(17) -0.0130(17) 0.0325(17)
C2 0.032(2) 0.037(3) 0.037(3) 0.000(2) 0.008(2) 0.0042(19)
C14 0.029(2) 0.022(2) 0.035(3) 0.0005(19) 0.013(2) -0.0032(17)
C21 0.051(3) 0.025(2) 0.046(3) 0.003(2) 0.016(2) 0.000(2)
C13 0.039(3) 0.040(3) 0.040(3) -0.010(2) -0.004(2) 0.013(2)
C20 0.048(3) 0.020(2) 0.051(3) 0.003(2) 0.018(2) -0.001(2)
C17 0.058(3) 0.029(2) 0.053(3) 0.003(2) 0.024(3) -0.004(2)
N3 0.102(4) 0.019(2) 0.150(5) -0.007(3) 0.085(4) -0.003(2)
C19 0.040(3) 0.023(2) 0.045(3) 0.0010(19) 0.017(2) 0.0011(18)
C23 0.041(3) 0.022(2) 0.042(3) -0.0002(19) 0.011(2) 0.0024(19)
C12 0.031(2) 0.037(2) 0.036(3) -0.003(2) -0.0007(19) 0.0087(19)
N2 0.103(4) 0.025(2) 0.149(5) -0.006(3) 0.089(4) -0.004(2)
C18 0.040(3) 0.023(2) 0.042(3) -0.0005(19) 0.013(2) 0.0001(19)
C16 0.069(4) 0.040(3) 0.059(3) 0.005(2) 0.041(3) 0.004(2)
C24 0.064(3) 0.026(2) 0.066(4) 0.004(2) 0.028(3) -0.003(2)
C7 0.042(3) 0.059(3) 0.062(4) 0.012(3) 0.001(3) -0.004(3)
C8 0.033(3) 0.039(3) 0.041(3) -0.002(2) 0.005(2) 0.016(2)
C9 0.032(2) 0.045(3) 0.039(3) -0.007(2) -0.005(2) 0.014(2)
C5 0.038(3) 0.046(3) 0.046(3) -0.012(2) -0.003(2) 0.021(2)
C10 0.038(3) 0.033(2) 0.043(3) -0.012(2) 0.009(2) 0.0026(19)
C15 0.060(3) 0.033(3) 0.048(3) -0.006(2) 0.020(3) 0.008(2)
N4 0.155(5) 0.026(2) 0.127(4) 0.010(3) 0.111(4) 0.006(3)
C6 0.035(3) 0.068(4) 0.066(4) 0.008(3) 0.000(3) -0.001(2)
C3 0.041(3) 0.054(3) 0.050(3) 0.008(2) 0.013(2) 0.006(2)
N5 0.147(5) 0.017(2) 0.118(4) -0.002(2) 0.101(4) 0.001(2)
C26 0.062(3) 0.032(3) 0.083(4) 0.001(3) 0.042(3) 0.010(2)
C25 0.070(4) 0.046(3) 0.095(4) 0.007(3) 0.057(3) 0.005(3)
C4 0.054(3) 0.054(3) 0.041(3) 0.011(2) 0.006(3) 0.014(3)
C22 0.043(3) 0.022(2) 0.045(3) 0.0006(19) 0.019(2) 0.0017(18)
O6 0.107(4) 0.181(6) 0.086(4) 0.015(4) 0.002(3) -0.010(4)
N7 0.114(5) 0.084(4) 0.063(4) 0.009(3) 0.015(4) -0.004(3)
C29 0.094(6) 0.161(8) 0.081(6) 0.025(6) 0.017(5) -0.003(5)
C27 0.156(8) 0.132(8) 0.119(7) -0.018(6) -0.034(6) 0.004(6)
C28 0.196(11) 0.225(12) 0.178(10) -0.002(8) 0.123(9) -0.074(9)
N8 0.117(6) 0.083(6) 0.092(5) -0.011(4) 0.036(4) 0.006(5)
C31 0.154(9) 0.198(13) 0.163(12) -0.021(11) 0.076(8) -0.063(10)
C32 0.174(12) 0.154(11) 0.157(10) -0.022(9) 0.107(9) -0.011(9)
O7 0.198(10) 0.217(11) 0.172(10) -0.014(8) -0.022(8) 0.004(9)
C30 0.178(8) 0.171(9) 0.138(7) -0.002(8) 0.041(6) -0.006(8)
O7A 0.195(17) 0.264(18) 0.137(11) 0.019(12) 0.055(12) -0.016(14)
C30A 0.188(12) 0.190(12) 0.175(10) 0.006(8) 0.069(8) -0.012(9)
N8A 0.159(11) 0.157(12) 0.151(9) 0.000(8) 0.049(7) 0.009(8)
C31A 0.185(16) 0.190(19) 0.174(13) -0.018(16) 0.025(12) -0.021(15)
C32A 0.131(13) 0.121(14) 0.149(17) -0.005(12) 0.054(11) 0.037(10)

loop_
_atom_type_symbol
_atom_type_description
_atom_type_scat_dispersion_real
_atom_type_scat_dispersion_imag
_atom_type_scat_source
C C 0.0033 0.0016 'International Tables Vol C Tables 4.2.6.8 and 6.1.1.4'
H H 0.0000 0.0000 'International Tables Vol C Tables 4.2.6.8 and 6.1.1.4'
N N 0.0061 0.0033 'International Tables Vol C Tables 4.2.6.8 and 6.1.1.4'
O O 0.0106 0.0060 'International Tables Vol C Tables 4.2.6.8 and 6.1.1.4'
Co Co 0.3494 0.9721 'International Tables Vol C Tables 4.2.6.8 and 6.1.1.4'

loop_
_geom_angle_atom_site_label_1
_geom_angle_atom_site_label_2
_geom_angle_atom_site_label_3
_geom_angle
_geom_angle_site_symmetry_1
_geom_angle_site_symmetry_3
_geom_angle_publ_flag
O4 Co1 N6 90.31(12) 4_666 1_565 ?
O4 Co1 O5 60.04(11) 4_666 4_666 ?
O4 Co1 C1 30.15(12) 4_666 4_666 ?
O1 Co1 O4 150.30(12) . 4_666 ?
O1 Co1 N6 87.03(12) . 1_565 ?
O1 Co1 O5 90.33(11) . 4_666 ?
O1 Co1 N1 90.51(12) . . ?
O1 Co1 C1 120.18(13) . 4_666 ?
N6 Co1 O5 89.21(12) 1_565 4_666 ?
N6 Co1 C1 89.00(13) 1_565 4_666 ?
O5 Co1 C1 29.91(12) 4_666 4_666 ?
O2 Co1 O4 92.53(12) 3 4_666 ?
O2 Co1 O1 116.88(11) 3 . ?
O2 Co1 N6 87.65(13) 3 1_565 ?
O2 Co1 O5 152.38(12) 3 4_666 ?
O2 Co1 N1 92.11(13) 3 . ?
O2 Co1 C1 122.55(14) 3 4_666 ?
N1 Co1 O4 92.58(12) . 4_666 ?
N1 Co1 N6 177.11(12) . 1_565 ?
N1 Co1 O5 92.33(12) . 4_666 ?
N1 Co1 C1 93.55(13) . 4_666 ?
C1 O4 Co1 90.5(2) . 4_465 ?
C14 O1 Co1 120.8(3) . . ?
C26 N6 Co1 122.2(3) . 1_545 ?
C26 N6 C22 116.9(4) . . ?
C22 N6 Co1 120.9(3) . 1_545 ?
C1 O5 Co1 89.1(3) . 4_465 ?
C14 O2 Co1 167.8(3) . 3 ?
C19 N1 Co1 122.2(3) . . ?
C19 N1 C15 116.1(4) . . ?
C15 N1 Co1 121.7(3) . . ?
C12 C11 C14 121.4(3) . . ?
C10 C11 C14 120.5(4) . . ?
C10 C11 C12 118.0(4) . . ?
O4 C1 Co1 59.3(2) . 4_465 ?
O4 C1 C2 118.7(4) . . ?
O5 C1 Co1 61.0(2) . 4_465 ?
O5 C1 O4 120.2(4) . . ?
O5 C1 C2 121.1(4) . . ?
C2 C1 Co1 176.0(3) . 4_465 ?
C8 O3 C5 118.4(3) . . ?
C7 C2 C1 120.8(4) . . ?
C7 C2 C3 118.5(4) . . ?
C3 C2 C1 120.7(4) . . ?
O1 C14 C11 117.4(3) . . ?
O2 C14 O1 123.7(4) . . ?
O2 C14 C11 118.9(4) . . ?
N3 C21 C23 118.4(4) . . ?
N4 C21 N3 123.9(4) . . ?
N4 C21 C23 117.7(4) . . ?
C8 C13 C12 118.9(4) . . ?
N2 C20 C18 118.6(4) . . ?
N5 C20 N2 123.1(4) . . ?
N5 C20 C18 118.2(4) . . ?
C16 C17 C18 118.7(4) . . ?
C21 N3 N2 118.4(4) . . ?
N1 C19 C18 124.5(4) . . ?
C24 C23 C21 121.1(4) . . ?
C22 C23 C21 120.8(4) . . ?
C22 C23 C24 118.1(4) . . ?
C13 C12 C11 121.6(4) . . ?
C20 N2 N3 117.3(4) . . ?
C17 C18 C20 122.0(4) . . ?
C19 C18 C20 119.7(4) . . ?
C19 C18 C17 118.2(4) . . ?
C15 C16 C17 118.8(4) . . ?
C25 C24 C23 119.0(4) . . ?
C2 C7 C6 121.5(5) . . ?
O3 C8 C9 123.8(4) . . ?
C13 C8 O3 115.1(4) . . ?
C13 C8 C9 121.1(4) . . ?
C8 C9 C10 119.2(4) . . ?
C6 C5 O3 117.6(5) . . ?
C4 C5 O3 120.6(5) . . ?
C4 C5 C6 121.6(4) . . ?
C9 C10 C11 121.3(4) . . ?
N1 C15 C16 123.7(4) . . ?
N5 N4 C21 117.4(4) . . ?
C5 C6 C7 118.8(5) . . ?
C2 C3 C4 120.7(5) . . ?
N4 N5 C20 119.5(4) . . ?
N6 C26 C25 123.5(4) . . ?
C24 C25 C26 118.7(5) . . ?
C5 C4 C3 118.9(5) . . ?
N6 C22 C23 123.9(4) . . ?
C29 N7 C27 123.0(8) . . ?
C29 N7 C28 118.0(7) . . ?
C27 N7 C28 118.9(7) . . ?
O6 C29 N7 128.1(8) . . ?
C32 N8 C31 117.5(11) . . ?
C30 N8 C31 115.8(14) . . ?
C30 N8 C32 126.7(14) . . ?
O7 C30 N8 131(2) . . ?
O7A C30A N8A 114(2) . . ?
C30A N8A C31A 115(2) . . ?
C30A N8A C32A 106.8(18) . . ?
C31A N8A C32A 125(3) . . ?

loop_
_geom_bond_atom_site_label_1
_geom_bond_atom_site_label_2
_geom_bond_distance
_geom_bond_site_symmetry_2
_geom_bond_publ_flag
Co1 O4 2.156(3) 4_666 ?
Co1 O1 2.033(3) . ?
Co1 N6 2.181(3) 1_565 ?
Co1 O5 2.192(3) 4_666 ?
Co1 O2 2.019(3) 3 ?
Co1 N1 2.151(3) . ?
Co1 C1 2.507(4) 4_666 ?
O4 Co1 2.156(3) 4_465 ?
O4 C1 1.259(5) . ?
O1 C14 1.256(4) . ?
N6 Co1 2.181(3) 1_545 ?
N6 C26 1.320(6) . ?
N6 C22 1.335(5) . ?
O5 Co1 2.192(3) 4_465 ?
O5 C1 1.250(5) . ?
O2 Co1 2.019(3) 3 ?
O2 C14 1.240(4) . ?
N1 C19 1.335(5) . ?
N1 C15 1.340(6) . ?
C11 C14 1.489(5) . ?
C11 C12 1.388(5) . ?
C11 C10 1.383(5) . ?
C1 Co1 2.507(4) 4_465 ?
C1 C2 1.490(6) . ?
O3 C8 1.378(5) . ?
O3 C5 1.405(5) . ?
C2 C7 1.371(6) . ?
C2 C3 1.376(6) . ?
C21 N3 1.314(6) . ?
C21 C23 1.480(6) . ?
C21 N4 1.312(6) . ?
C13 C12 1.380(5) . ?
C13 C8 1.373(5) . ?
C20 N2 1.316(5) . ?
C20 C18 1.470(5) . ?
C20 N5 1.315(6) . ?
C17 C18 1.379(6) . ?
C17 C16 1.379(6) . ?
N3 N2 1.327(5) . ?
C19 C18 1.375(5) . ?
C23 C24 1.377(6) . ?
C23 C22 1.365(5) . ?
C16 C15 1.376(6) . ?
C24 C25 1.366(6) . ?
C7 C6 1.383(6) . ?
C8 C9 1.378(6) . ?
C9 C10 1.379(5) . ?
C5 C6 1.362(7) . ?
C5 C4 1.362(7) . ?
N4 N5 1.306(5) . ?
C3 C4 1.394(6) . ?
C26 C25 1.374(6) . ?
O6 C29 1.215(8) . ?
N7 C29 1.292(8) . ?
N7 C27 1.439(8) . ?
N7 C28 1.444(9) . ?
N8 C31 1.444(12) . ?
N8 C32 1.412(13) . ?
N8 C30 1.283(14) . ?
O7 C30 1.167(15) . ?
O7A C30A 1.308(19) . ?
C30A N8A 1.403(18) . ?
N8A C31A 1.420(19) . ?
N8A C32A 1.51(4) . ?
